data_7704222
loop_
_publ_author_name
'Gianino, Jacqueline'
'Brown, Seth N.'

_publ_section_title
;
 Highly covalent metal-ligand \p bonding in chelated bis- and
 tris(iminoxolene) complexes of osmium and ruthenium.
;
_journal_issue 21
_journal_name_full 'Dalton transactions (Cambridge, England : 2003)'
_journal_page_first 7015
_journal_page_last 7027
_journal_paper_doi 10.1039/d0dt01287d
_journal_volume 49
_journal_year 2020
_chemical_formula_moiety 'C40 H48 Cl2 N2 O2 Os, C4 H8 O2'
_chemical_formula_sum 'C44 H56 Cl2 N2 O4 Os'
_chemical_formula_weight 938.00
_chemical_name_common '(Clip)OsCl2 . EtOAc'
_chemical_name_systematic
'2,2'-biphenylenediamido-N,N'-bis(2-oxy-3,5-di-tertbutylphenyl)-dichloroosmium(VI) ethyl acetate solvate'
_space_group_crystal_system monoclinic
_space_group_IT_number 14
_space_group_name_Hall '-P 2yn'
_space_group_name_H-M_alt 'P 1 21/n 1'
_atom_sites_solution_hydrogens mixed
_atom_sites_solution_primary direct
_atom_sites_solution_secondary difmap
_audit_creation_method SHELXL-2013
_audit_update_record
;
2020-04-02 deposited with the CCDC.	2020-04-29 downloaded from the CCDC.
;
_cell_angle_alpha 90
_cell_angle_beta 98.4471(18)
_cell_angle_gamma 90
_cell_formula_units_Z 4
_cell_length_a 11.5267(6)
_cell_length_b 10.3290(5)
_cell_length_c 36.2615(19)
_cell_measurement_reflns_used 9897
_cell_measurement_temperature 120(2)
_cell_measurement_theta_max 25.33
_cell_measurement_theta_min 2.27
_cell_volume 4270.4(4)
_computing_cell_refinement 'Bruker SAINT'
_computing_data_collection 'Bruker APEX2'
_computing_data_reduction 'Bruker SAINT'
_computing_molecular_graphics 'Bruker SHELXTL'
_computing_publication_material 'Bruker SHELXTL'
_computing_structure_refinement 'SHELXL-2013 (Sheldrick, 2013)'
_computing_structure_solution 'SHELXS-97 (Sheldrick 2008)'
_diffrn_ambient_temperature 120(2)
_diffrn_detector_area_resol_mean 8.33
_diffrn_measured_fraction_theta_full 1.000
_diffrn_measured_fraction_theta_max 0.990
_diffrn_measurement_device_type 'Bruker APEX-II CCD'
_diffrn_measurement_method '\f and \w scans'
_diffrn_radiation_type MoK\a
_diffrn_radiation_wavelength 0.71073
_diffrn_reflns_av_R_equivalents 0.0649
_diffrn_reflns_av_unetI/netI 0.0435
_diffrn_reflns_Laue_measured_fraction_full 1.000
_diffrn_reflns_Laue_measured_fraction_max 0.990
_diffrn_reflns_limit_h_max 14
_diffrn_reflns_limit_h_min -14
_diffrn_reflns_limit_k_max 6
_diffrn_reflns_limit_k_min -12
_diffrn_reflns_limit_l_max 45
_diffrn_reflns_limit_l_min -45
_diffrn_reflns_number 58745
_diffrn_reflns_point_group_measured_fraction_full 1.000
_diffrn_reflns_point_group_measured_fraction_max 0.990
_diffrn_reflns_theta_full 25.242
_diffrn_reflns_theta_max 26.596
_diffrn_reflns_theta_min 1.793
_diffrn_source 'microfocus sealed tube'
_exptl_absorpt_coefficient_mu 3.153
_exptl_absorpt_correction_T_max 0.8620
_exptl_absorpt_correction_T_min 0.6783
_exptl_absorpt_correction_type multi-scan
_exptl_absorpt_process_details
;
Blessing, R. H. (1995) Acta Cryst. A51, 33-38.

Sheldrick, G.M. (2008) SADABS v2008/1. Bruker AXS Inc.
Madison, WI USA.
;
_exptl_crystal_colour purple
_exptl_crystal_density_diffrn 1.459
_exptl_crystal_density_method 'not measured'
_exptl_crystal_description block
_exptl_crystal_F_000 1904
_exptl_crystal_recrystallization_method
'Slow evaporation of a solution of the compound in a hexane/ethyl acetate mixture.'
_exptl_crystal_size_max 0.345
_exptl_crystal_size_mid 0.136
_exptl_crystal_size_min 0.084
_exptl_transmission_factor_max 0.8620
_exptl_transmission_factor_min 0.6783
_refine_diff_density_max 1.196
_refine_diff_density_min -0.969
_refine_diff_density_rms 0.110
_refine_ls_extinction_method none
_refine_ls_goodness_of_fit_ref 1.009
_refine_ls_hydrogen_treatment mixed
_refine_ls_matrix_type full
_refine_ls_number_parameters 674
_refine_ls_number_reflns 8851
_refine_ls_number_restraints 0
_refine_ls_restrained_S_all 1.009
_refine_ls_R_factor_all 0.0416
_refine_ls_R_factor_gt 0.0280
_refine_ls_shift/su_max 0.005
_refine_ls_shift/su_mean 0.000
_refine_ls_structure_factor_coef Fsqd
_refine_ls_weighting_details 'w=1/[\s^2^(Fo^2^)+(0.0202P)^2^+6.5746P] where P=(Fo^2^+2Fc^2^)/3'
_refine_ls_weighting_scheme calc
_refine_ls_wR_factor_gt 0.0557
_refine_ls_wR_factor_ref 0.0605
_reflns_Friedel_coverage 0.000
_reflns_number_gt 7202
_reflns_number_total 8851
_reflns_threshold_expression 'I > 2\s(I)'
_cod_data_source_file d0dt01287d2.cif
_cod_data_source_block cliposcl2
_cod_depositor_comments 'Adding full bibliography for 7704222--7704225.cif.'
_cod_original_sg_symbol_H-M 'P 21/n'
_cod_database_code 7704222
_shelx_space_group_comment
;
The symmetry employed for this shelxl refinement is uniquely defined
by the following loop, which should always be used as a source of
symmetry information in preference to the above space-group names.
They are only intended as comments.
;
_shelx_estimated_absorpt_t_min 0.6783
_shelx_estimated_absorpt_t_max 0.8620
_shelxl_version_number 2013-4

loop_
_space_group_symop_operation_xyz
'x, y, z'
'-x+1/2, y+1/2, -z+1/2'
'-x, -y, -z'
'x-1/2, -y-1/2, z-1/2'

loop_
_atom_site_label
_atom_site_type_symbol
_atom_site_fract_x
_atom_site_fract_y
_atom_site_fract_z
_atom_site_U_iso_or_equiv
_atom_site_adp_type
_atom_site_occupancy
_atom_site_site_symmetry_order
_atom_site_calc_flag
_atom_site_refinement_flags_posn
_atom_site_refinement_flags_adp
_atom_site_refinement_flags_occupancy
_atom_site_disorder_assembly
_atom_site_disorder_group
Os Os 0.94602(2) 0.95337(2) 0.85868(2) 0.00958(4) Uani 1 1 d . . . . .
O1 O 1.11963(19) 0.9618(2) 0.87332(6) 0.0127(5) Uani 1 1 d . . . . .
Cl1 Cl 0.97085(8) 1.14593(8) 0.82674(2) 0.01667(18) Uani 1 1 d . . . . .
N1 N 0.9994(2) 0.8471(3) 0.82056(7) 0.0112(6) Uani 1 1 d . . . . .
Cl2 Cl 0.74837(7) 0.96302(9) 0.83478(2) 0.01802(19) Uani 1 1 d . . . . .
O2 O 0.91156(19) 1.0467(2) 0.90482(6) 0.0130(5) Uani 1 1 d . . . . .
N2 N 0.9080(2) 0.8084(3) 0.88895(8) 0.0112(6) Uani 1 1 d . . . . .
C11 C 1.1794(3) 0.9252(3) 0.84707(9) 0.0130(7) Uani 1 1 d . . . . .
C12 C 1.1143(3) 0.8581(3) 0.81649(9) 0.0129(7) Uani 1 1 d . . . . .
C13 C 1.1693(3) 0.8041(4) 0.78775(10) 0.0157(8) Uani 1 1 d . . . . .
C14 C 1.2869(3) 0.8218(4) 0.78883(10) 0.0183(8) Uani 1 1 d . . . . .
C15 C 1.3499(3) 0.8894(4) 0.81994(11) 0.0212(9) Uani 1 1 d . . . . .
C16 C 1.3021(3) 0.9403(4) 0.84909(10) 0.0188(8) Uani 1 1 d . . . . .
C17 C 1.3732(3) 1.0128(4) 0.88135(11) 0.0246(9) Uani 1 1 d . . . . .
C18 C 1.3545(3) 0.7730(4) 0.75816(11) 0.0250(9) Uani 1 1 d . . . . .
C21 C 0.8530(3) 0.9758(3) 0.92542(9) 0.0104(7) Uani 1 1 d . . . . .
C22 C 0.8468(3) 0.8412(3) 0.91714(9) 0.0120(7) Uani 1 1 d . . . . .
C23 C 0.7874(3) 0.7557(4) 0.93812(10) 0.0140(8) Uani 1 1 d . . . . .
C24 C 0.7385(3) 0.8008(3) 0.96764(10) 0.0124(7) Uani 1 1 d . . . . .
C25 C 0.7497(3) 0.9353(3) 0.97634(9) 0.0128(7) Uani 1 1 d . . . . .
C26 C 0.8063(3) 1.0229(3) 0.95690(9) 0.0103(7) Uani 1 1 d . . . . .
C27 C 0.8206(3) 1.1660(3) 0.96789(9) 0.0128(7) Uani 1 1 d . . . . .
C28 C 0.6771(3) 0.7136(4) 0.99282(10) 0.0161(8) Uani 1 1 d . . . . .
C31 C 0.9230(3) 0.7603(3) 0.79819(10) 0.0134(7) Uani 1 1 d . . . . .
C32 C 0.8806(3) 0.6524(3) 0.81479(10) 0.0155(8) Uani 1 1 d . . . . .
C33 C 0.7992(4) 0.5754(4) 0.79217(11) 0.0241(9) Uani 1 1 d . . . . .
C34 C 0.7631(4) 0.6043(4) 0.75533(11) 0.0265(10) Uani 1 1 d . . . . .
C35 C 0.8068(4) 0.7116(4) 0.73954(11) 0.0245(9) Uani 1 1 d . . . . .
C36 C 0.8868(3) 0.7897(4) 0.76094(10) 0.0174(8) Uani 1 1 d . . . . .
C41 C 0.9440(3) 0.6763(3) 0.88628(10) 0.0141(8) Uani 1 1 d . . . . .
C42 C 0.9287(3) 0.6057(3) 0.85290(10) 0.0164(8) Uani 1 1 d . . . . .
C43 C 0.9621(4) 0.4752(4) 0.85575(12) 0.0243(9) Uani 1 1 d . . . . .
C44 C 1.0096(4) 0.4182(4) 0.88886(12) 0.0285(10) Uani 1 1 d . . . . .
C45 C 1.0297(4) 0.4924(4) 0.92074(12) 0.0256(10) Uani 1 1 d . . . . .
C46 C 0.9966(3) 0.6195(4) 0.91923(10) 0.0160(8) Uani 1 1 d . . . . .
C171 C 1.5044(4) 1.0050(6) 0.87923(16) 0.0441(14) Uani 1 1 d . . . . .
C172 C 1.3347(4) 1.1537(5) 0.87964(13) 0.0297(10) Uani 1 1 d . . . . .
C173 C 1.3543(4) 0.9531(5) 0.91867(11) 0.0281(9) Uani 1 1 d . . . . .
C181 C 1.2724(5) 0.7126(6) 0.72617(14) 0.0416(13) Uani 1 1 d . . . . .
C182 C 1.4192(6) 0.8855(6) 0.74349(17) 0.0531(17) Uani 1 1 d . . . . .
C183 C 1.4424(5) 0.6706(6) 0.77478(16) 0.0516(16) Uani 1 1 d . . . . .
C271 C 0.7605(4) 1.2508(4) 0.93621(12) 0.0206(8) Uani 1 1 d . . . . .
C272 C 0.9512(3) 1.1987(4) 0.97611(12) 0.0194(8) Uani 1 1 d . . . . .
C273 C 0.7678(4) 1.1959(4) 1.00333(12) 0.0209(9) Uani 1 1 d . . . . .
C281 C 0.6827(4) 0.5719(4) 0.98211(12) 0.0249(9) Uani 1 1 d . . . . .
C282 C 0.5486(3) 0.7532(5) 0.99073(13) 0.0258(10) Uani 1 1 d . . . . .
C283 C 0.7376(4) 0.7292(4) 1.03280(11) 0.0226(9) Uani 1 1 d . . . . .
O41 O 0.4259(8) 0.5347(13) 0.9142(3) 0.125(4) Uani 0.605(8) 1 d . . P A 1
O42 O 0.4700(12) 0.641(2) 0.8988(4) 0.125(4) Uani 0.395(8) 1 d . . P A 2
O32 O 0.4488(4) 0.4831(5) 0.85885(12) 0.0899(15) Uani 1 1 d . . . . .
C51 C 0.2728(5) 0.5740(6) 0.86924(19) 0.078(2) Uani 1 1 d . . . . .
H51A H 0.2588 0.5893 0.8423 0.117 Uiso 1 1 calc R U . . .
H51B H 0.2458 0.6491 0.8822 0.117 Uiso 1 1 calc R U . . .
H51C H 0.2296 0.4968 0.8751 0.117 Uiso 1 1 calc R U . . .
C52 C 0.3965(7) 0.5547(8) 0.8813(2) 0.089(2) Uani 1 1 d . . . . .
C53 C 0.5833(8) 0.4732(10) 0.86799(19) 0.127(4) Uani 1 1 d . . . . .
H53A H 0.6219 0.5531 0.8609 0.153 Uiso 1 1 calc R U . . .
H53B H 0.6086 0.4554 0.8948 0.153 Uiso 1 1 calc R U . . .
C54 C 0.6070(6) 0.3663(7) 0.84545(19) 0.086(2) Uani 1 1 d . . . . .
H54A H 0.6917 0.3501 0.8488 0.129 Uiso 1 1 calc R U . . .
H54B H 0.5792 0.3860 0.8192 0.129 Uiso 1 1 calc R U . . .
H54C H 0.5665 0.2892 0.8528 0.129 Uiso 1 1 calc R U . . .
H25 H 0.717(3) 0.965(3) 0.9986(9) 0.007(9) Uiso 1 1 d . . . . .
H28C H 0.641(3) 0.553(3) 0.9571(10) 0.011(9) Uiso 1 1 d . . . . .
H28I H 0.821(3) 0.707(4) 1.0348(10) 0.020(10) Uiso 1 1 d . . . . .
H28B H 0.767(4) 0.544(4) 0.9846(11) 0.031(12) Uiso 1 1 d . . . . .
H27C H 0.790(3) 1.232(4) 0.9122(11) 0.023(11) Uiso 1 1 d . . . . .
H46 H 1.009(3) 0.676(3) 0.9397(10) 0.008(9) Uiso 1 1 d . . . . .
H28A H 0.651(3) 0.520(3) 0.9995(10) 0.011(9) Uiso 1 1 d . . . . .
H27I H 0.683(3) 1.178(4) 0.9986(10) 0.021(10) Uiso 1 1 d . . . . .
H23 H 0.781(3) 0.676(4) 0.9316(10) 0.009(10) Uiso 1 1 d . . . . .
H17I H 1.277(3) 0.962(4) 0.9232(10) 0.016(10) Uiso 1 1 d . . . . .
H27B H 0.773(3) 1.340(4) 0.9415(10) 0.015(10) Uiso 1 1 d . . . . .
H17H H 1.403(4) 0.997(4) 0.9392(12) 0.028(11) Uiso 1 1 d . . . . .
H28H H 0.707(3) 0.668(4) 1.0492(10) 0.019(10) Uiso 1 1 d . . . . .
H27F H 0.988(3) 1.146(4) 0.9955(11) 0.023(11) Uiso 1 1 d . . . . .
H28G H 0.731(3) 0.811(4) 1.0426(11) 0.025(12) Uiso 1 1 d . . . . .
H27A H 0.669(4) 1.234(4) 0.9330(11) 0.025(11) Uiso 1 1 d . . . . .
H27E H 0.988(3) 1.189(4) 0.9554(11) 0.019(10) Uiso 1 1 d . . . . .
H45 H 1.068(3) 0.458(4) 0.9434(12) 0.029(11) Uiso 1 1 d . . . . .
H27H H 0.807(3) 1.147(4) 1.0255(11) 0.026(11) Uiso 1 1 d . . . . .
H27G H 0.777(3) 1.285(4) 1.0090(11) 0.023(11) Uiso 1 1 d . . . . .
H27D H 0.966(4) 1.286(5) 0.9844(12) 0.039(13) Uiso 1 1 d . . . . .
H15 H 1.429(3) 0.899(3) 0.8193(9) 0.009(9) Uiso 1 1 d . . . . .
H44 H 1.028(3) 0.336(4) 0.8872(11) 0.021(11) Uiso 1 1 d . . . . .
H28F H 0.539(4) 0.845(5) 0.9962(12) 0.035(13) Uiso 1 1 d . . . . .
H17F H 1.382(4) 1.203(4) 0.8997(12) 0.029(12) Uiso 1 1 d . . . . .
H17C H 1.519(4) 1.054(4) 0.8579(12) 0.029(12) Uiso 1 1 d . . . . .
H36 H 0.916(3) 0.863(3) 0.7517(9) 0.008(9) Uiso 1 1 d . . . . .
H28E H 0.513(4) 0.707(4) 1.0089(13) 0.040(13) Uiso 1 1 d . . . . .
H17E H 1.252(4) 1.166(4) 0.8827(11) 0.031(12) Uiso 1 1 d . . . . .
H13 H 1.121(3) 0.756(4) 0.7678(10) 0.016(10) Uiso 1 1 d . . . . .
H34 H 0.712(4) 0.555(4) 0.7410(12) 0.032(12) Uiso 1 1 d . . . . .
H17G H 1.377(4) 0.862(5) 0.9188(12) 0.036(12) Uiso 1 1 d . . . . .
H28D H 0.504(4) 0.737(5) 0.9671(15) 0.056(16) Uiso 1 1 d . . . . .
H17B H 1.541(4) 0.907(4) 0.8799(12) 0.039(13) Uiso 1 1 d . . . . .
H43 H 0.953(3) 0.425(4) 0.8340(11) 0.022(11) Uiso 1 1 d . . . . .
H17D H 1.347(3) 1.194(4) 0.8594(12) 0.026(12) Uiso 1 1 d . . . . .
H33 H 0.776(3) 0.499(4) 0.8026(11) 0.021(11) Uiso 1 1 d . . . . .
H17A H 1.546(4) 1.056(5) 0.9001(15) 0.061(16) Uiso 1 1 d . . . . .
H18D H 1.456(4) 0.859(4) 0.7239(13) 0.042(13) Uiso 1 1 d . . . . .
H35 H 0.784(3) 0.730(4) 0.7150(11) 0.021(11) Uiso 1 1 d . . . . .
H18G H 1.505(4) 0.703(5) 0.7971(14) 0.052(15) Uiso 1 1 d . . . . .
H18A H 1.236(4) 0.634(5) 0.7350(13) 0.047(15) Uiso 1 1 d . . . . .
H18E H 1.475(5) 0.926(5) 0.7630(15) 0.059(17) Uiso 1 1 d . . . . .
H18H H 1.482(5) 0.641(5) 0.7556(15) 0.067(17) Uiso 1 1 d . . . . .
H18B H 1.318(4) 0.687(5) 0.7069(14) 0.051(14) Uiso 1 1 d . . . . .
H18C H 1.218(5) 0.787(6) 0.7139(16) 0.07(2) Uiso 1 1 d . . . . .
H18I H 1.400(5) 0.590(6) 0.7846(16) 0.07(2) Uiso 1 1 d . . . . .
H18F H 1.353(5) 0.951(6) 0.7284(16) 0.073(19) Uiso 1 1 d . . . . .

loop_
_atom_site_aniso_label
_atom_site_aniso_U_11
_atom_site_aniso_U_22
_atom_site_aniso_U_33
_atom_site_aniso_U_23
_atom_site_aniso_U_13
_atom_site_aniso_U_12
Os 0.01106(7) 0.00945(7) 0.00899(7) -0.00034(6) 0.00407(5) 0.00026(6)
O1 0.0117(11) 0.0169(13) 0.0099(11) -0.0026(11) 0.0031(9) 0.0003(11)
Cl1 0.0236(4) 0.0127(4) 0.0151(4) 0.0024(4) 0.0076(4) -0.0015(4)
N1 0.0145(14) 0.0109(15) 0.0083(14) 0.0011(12) 0.0020(11) 0.0000(12)
Cl2 0.0120(4) 0.0241(5) 0.0182(4) 0.0024(4) 0.0030(3) 0.0014(4)
O2 0.0156(11) 0.0108(12) 0.0135(12) 0.0005(11) 0.0055(9) 0.0004(11)
N2 0.0133(14) 0.0121(15) 0.0082(14) -0.0027(12) 0.0013(11) 0.0011(12)
C11 0.0178(17) 0.0112(19) 0.0111(17) -0.0001(14) 0.0056(14) 0.0033(14)
C12 0.0154(17) 0.0113(18) 0.0122(17) 0.0020(15) 0.0025(14) 0.0013(15)
C13 0.0192(19) 0.015(2) 0.0133(18) -0.0020(16) 0.0046(15) 0.0004(15)
C14 0.0221(19) 0.018(2) 0.0164(19) 0.0017(16) 0.0086(16) 0.0021(16)
C15 0.0135(18) 0.031(2) 0.021(2) -0.0018(18) 0.0094(16) -0.0009(17)
C16 0.0145(17) 0.025(2) 0.0175(18) -0.0027(17) 0.0040(14) -0.0010(16)
C17 0.0145(18) 0.038(3) 0.022(2) -0.0080(18) 0.0051(16) -0.0050(17)
C18 0.023(2) 0.033(2) 0.023(2) -0.0054(19) 0.0151(17) 0.0044(18)
C21 0.0101(16) 0.0106(19) 0.0105(16) 0.0006(14) 0.0017(13) -0.0005(13)
C22 0.0129(16) 0.0151(19) 0.0086(16) -0.0010(15) 0.0032(13) 0.0024(14)
C23 0.0162(18) 0.010(2) 0.0159(19) -0.0005(16) 0.0031(15) -0.0006(15)
C24 0.0118(17) 0.0117(19) 0.0136(18) 0.0038(15) 0.0020(14) 0.0017(14)
C25 0.0116(16) 0.016(2) 0.0113(17) -0.0014(15) 0.0044(13) 0.0016(15)
C26 0.0082(15) 0.0113(19) 0.0109(16) -0.0002(14) -0.0006(13) 0.0013(13)
C27 0.0147(17) 0.0113(19) 0.0128(17) -0.0017(15) 0.0037(14) -0.0022(14)
C28 0.0166(18) 0.017(2) 0.0155(19) 0.0022(16) 0.0054(15) 0.0001(15)
C31 0.0134(17) 0.0141(19) 0.0138(18) -0.0031(15) 0.0053(14) 0.0008(15)
C32 0.0211(19) 0.0123(19) 0.0150(18) -0.0033(15) 0.0087(15) -0.0007(15)
C33 0.032(2) 0.021(2) 0.021(2) -0.0052(18) 0.0100(18) -0.0112(18)
C34 0.032(2) 0.028(2) 0.019(2) -0.0120(19) 0.0029(18) -0.0135(19)
C35 0.027(2) 0.032(3) 0.014(2) -0.0063(18) -0.0019(17) -0.0041(19)
C36 0.022(2) 0.018(2) 0.0141(19) -0.0015(16) 0.0065(15) -0.0031(16)
C41 0.0190(18) 0.0093(18) 0.0153(18) -0.0001(15) 0.0068(15) 0.0000(14)
C42 0.022(2) 0.0123(19) 0.0169(19) 0.0011(15) 0.0085(16) -0.0035(15)
C43 0.037(2) 0.016(2) 0.023(2) -0.0037(18) 0.0142(18) -0.0018(18)
C44 0.048(3) 0.011(2) 0.030(2) 0.0033(18) 0.020(2) 0.0096(19)
C45 0.038(2) 0.019(2) 0.022(2) 0.0086(18) 0.0090(19) 0.0093(18)
C46 0.024(2) 0.013(2) 0.0126(18) -0.0008(16) 0.0064(15) 0.0026(16)
C171 0.013(2) 0.080(4) 0.040(3) -0.024(3) 0.005(2) -0.009(2)
C172 0.037(3) 0.036(3) 0.017(2) -0.008(2) 0.007(2) -0.017(2)
C173 0.026(2) 0.035(3) 0.021(2) -0.005(2) -0.0025(17) 0.005(2)
C181 0.041(3) 0.059(4) 0.029(3) -0.026(3) 0.021(2) -0.007(3)
C182 0.071(4) 0.055(4) 0.044(3) -0.020(3) 0.047(3) -0.021(3)
C183 0.053(3) 0.066(4) 0.039(3) -0.005(3) 0.018(3) 0.034(3)
C271 0.027(2) 0.011(2) 0.024(2) -0.0023(17) 0.0024(17) 0.0060(17)
C272 0.022(2) 0.019(2) 0.017(2) -0.0038(18) 0.0051(17) -0.0061(17)
C273 0.027(2) 0.015(2) 0.023(2) -0.0056(18) 0.0117(18) 0.0001(18)
C281 0.039(3) 0.013(2) 0.026(2) -0.0005(18) 0.015(2) -0.0081(19)
C282 0.017(2) 0.032(3) 0.031(3) 0.010(2) 0.0089(19) 0.0007(19)
C283 0.030(2) 0.020(2) 0.019(2) 0.0044(18) 0.0050(18) -0.0002(19)
O41 0.080(6) 0.217(12) 0.073(6) -0.036(7) -0.005(4) -0.031(6)
O42 0.080(6) 0.217(12) 0.073(6) -0.036(7) -0.005(4) -0.031(6)
O32 0.080(3) 0.138(5) 0.056(3) -0.001(3) 0.024(2) 0.028(3)
C51 0.069(4) 0.084(5) 0.091(5) 0.040(4) 0.041(4) 0.019(4)
C52 0.102(6) 0.098(6) 0.059(4) -0.028(4) -0.016(4) 0.045(5)
C53 0.133(7) 0.196(10) 0.046(4) -0.010(5) -0.008(4) 0.113(7)
C54 0.067(4) 0.118(6) 0.078(5) 0.035(5) 0.026(4) -0.013(4)

loop_
_atom_type_symbol
_atom_type_description
_atom_type_scat_dispersion_real
_atom_type_scat_dispersion_imag
_atom_type_scat_source
C C 0.0033 0.0016 'International Tables Vol C Tables 4.2.6.8 and 6.1.1.4'
H H 0.0000 0.0000 'International Tables Vol C Tables 4.2.6.8 and 6.1.1.4'
N N 0.0061 0.0033 'International Tables Vol C Tables 4.2.6.8 and 6.1.1.4'
O O 0.0106 0.0060 'International Tables Vol C Tables 4.2.6.8 and 6.1.1.4'
Cl Cl 0.1484 0.1585 'International Tables Vol C Tables 4.2.6.8 and 6.1.1.4'
Os Os -1.2165 7.6030 'International Tables Vol C Tables 4.2.6.8 and 6.1.1.4'

loop_
_geom_angle_atom_site_label_1
_geom_angle_atom_site_label_2
_geom_angle_atom_site_label_3
_geom_angle
_geom_angle_site_symmetry_1
_geom_angle_site_symmetry_3
_geom_angle_publ_flag
N1 Os N2 95.07(12) . . ?
N1 Os O1 78.64(10) . . ?
N2 Os O1 100.58(11) . . ?
N1 Os O2 169.79(10) . . ?
N2 Os O2 79.16(11) . . ?
O1 Os O2 94.04(9) . . ?
N1 Os Cl2 98.94(8) . . ?
N2 Os Cl2 87.33(8) . . ?
O1 Os Cl2 171.86(7) . . ?
O2 Os Cl2 89.26(7) . . ?
N1 Os Cl1 93.08(9) . . ?
N2 Os Cl1 171.12(8) . . ?
O1 Os Cl1 84.49(7) . . ?
O2 Os Cl1 93.29(7) . . ?
Cl2 Os Cl1 87.90(3) . . ?
C11 O1 Os 114.1(2) . . ?
C12 N1 C31 121.4(3) . . ?
C12 N1 Os 116.6(2) . . ?
C31 N1 Os 122.0(2) . . ?
C21 O2 Os 112.8(2) . . ?
C22 N2 C41 118.2(3) . . ?
C22 N2 Os 114.5(2) . . ?
C41 N2 Os 127.1(2) . . ?
O1 C11 C16 124.0(3) . . ?
O1 C11 C12 115.7(3) . . ?
C16 C11 C12 120.1(3) . . ?
N1 C12 C13 126.7(3) . . ?
N1 C12 C11 111.5(3) . . ?
C13 C12 C11 121.7(3) . . ?
C14 C13 C12 118.6(3) . . ?
C14 C13 H13 123(2) . . ?
C12 C13 H13 118(2) . . ?
C13 C14 C15 118.5(3) . . ?
C13 C14 C18 123.0(3) . . ?
C15 C14 C18 118.6(3) . . ?
C16 C15 C14 125.6(3) . . ?
C16 C15 H15 119(2) . . ?
C14 C15 H15 115(2) . . ?
C15 C16 C11 115.5(3) . . ?
C15 C16 C17 123.4(3) . . ?
C11 C16 C17 121.0(3) . . ?
C172 C17 C16 108.6(3) . . ?
C172 C17 C171 109.5(4) . . ?
C16 C17 C171 111.1(3) . . ?
C172 C17 C173 110.1(3) . . ?
C16 C17 C173 110.5(3) . . ?
C171 C17 C173 107.1(4) . . ?
C182 C18 C181 109.3(4) . . ?
C182 C18 C183 109.7(5) . . ?
C181 C18 C183 108.6(4) . . ?
C182 C18 C14 109.3(4) . . ?
C181 C18 C14 111.3(3) . . ?
C183 C18 C14 108.7(4) . . ?
O2 C21 C26 123.9(3) . . ?
O2 C21 C22 116.3(3) . . ?
C26 C21 C22 119.5(3) . . ?
N2 C22 C23 126.5(3) . . ?
N2 C22 C21 112.6(3) . . ?
C23 C22 C21 120.8(3) . . ?
C24 C23 C22 120.0(3) . . ?
C24 C23 H23 121(2) . . ?
C22 C23 H23 119(2) . . ?
C23 C24 C25 118.2(3) . . ?
C23 C24 C28 123.3(3) . . ?
C25 C24 C28 118.4(3) . . ?
C26 C25 C24 124.4(3) . . ?
C26 C25 H25 119(2) . . ?
C24 C25 H25 116(2) . . ?
C25 C26 C21 116.9(3) . . ?
C25 C26 C27 123.0(3) . . ?
C21 C26 C27 120.1(3) . . ?
C271 C27 C272 110.2(3) . . ?
C271 C27 C273 108.9(3) . . ?
C272 C27 C273 107.0(3) . . ?
C271 C27 C26 109.7(3) . . ?
C272 C27 C26 109.2(3) . . ?
C273 C27 C26 111.8(3) . . ?
C281 C28 C283 108.4(3) . . ?
C281 C28 C282 108.8(3) . . ?
C283 C28 C282 108.9(3) . . ?
C281 C28 C24 112.0(3) . . ?
C283 C28 C24 108.6(3) . . ?
C282 C28 C24 110.1(3) . . ?
C36 C31 C32 121.5(3) . . ?
C36 C31 N1 119.3(3) . . ?
C32 C31 N1 119.1(3) . . ?
C31 C32 C33 116.8(3) . . ?
C31 C32 C42 123.7(3) . . ?
C33 C32 C42 119.0(3) . . ?
C34 C33 C32 121.8(4) . . ?
C34 C33 H33 121(2) . . ?
C32 C33 H33 117(2) . . ?
C33 C34 C35 120.2(4) . . ?
C33 C34 H34 122(3) . . ?
C35 C34 H34 118(3) . . ?
C36 C35 C34 119.6(4) . . ?
C36 C35 H35 120(3) . . ?
C34 C35 H35 120(3) . . ?
C35 C36 C31 120.1(4) . . ?
C35 C36 H36 122(2) . . ?
C31 C36 H36 117(2) . . ?
C46 C41 C42 120.5(3) . . ?
C46 C41 N2 116.0(3) . . ?
C42 C41 N2 123.5(3) . . ?
C43 C42 C41 116.0(3) . . ?
C43 C42 C32 116.1(3) . . ?
C41 C42 C32 127.9(3) . . ?
C44 C43 C42 123.1(4) . . ?
C44 C43 H43 118(2) . . ?
C42 C43 H43 119(2) . . ?
C43 C44 C45 119.4(4) . . ?
C43 C44 H44 115(3) . . ?
C45 C44 H44 126(3) . . ?
C46 C45 C44 119.3(4) . . ?
C46 C45 H45 119(3) . . ?
C44 C45 H45 121(3) . . ?
C45 C46 C41 121.6(4) . . ?
C45 C46 H46 124(2) . . ?
C41 C46 H46 114(2) . . ?
C17 C171 H17C 108(3) . . ?
C17 C171 H17B 115(2) . . ?
H17C C171 H17B 113(3) . . ?
C17 C171 H17A 108(3) . . ?
H17C C171 H17A 102(4) . . ?
H17B C171 H17A 109(4) . . ?
C17 C172 H17F 110(2) . . ?
C17 C172 H17E 114(3) . . ?
H17F C172 H17E 107(3) . . ?
C17 C172 H17D 114(3) . . ?
H17F C172 H17D 103(4) . . ?
H17E C172 H17D 109(4) . . ?
C17 C173 H17I 112(2) . . ?
C17 C173 H17H 111(2) . . ?
H17I C173 H17H 106(3) . . ?
C17 C173 H17G 108(2) . . ?
H17I C173 H17G 111(3) . . ?
H17H C173 H17G 108(3) . . ?
C18 C181 H18A 109(3) . . ?
C18 C181 H18B 109(3) . . ?
H18A C181 H18B 108(4) . . ?
C18 C181 H18C 107(3) . . ?
H18A C181 H18C 119(4) . . ?
H18B C181 H18C 105(4) . . ?
C18 C182 H18D 110(3) . . ?
C18 C182 H18E 112(3) . . ?
H18D C182 H18E 111(4) . . ?
C18 C182 H18F 108(3) . . ?
H18D C182 H18F 99(4) . . ?
H18E C182 H18F 115(4) . . ?
C18 C183 H18G 115(3) . . ?
C18 C183 H18H 108(3) . . ?
H18G C183 H18H 109(4) . . ?
C18 C183 H18I 111(3) . . ?
H18G C183 H18I 107(4) . . ?
H18H C183 H18I 107(5) . . ?
C27 C271 H27C 111(2) . . ?
C27 C271 H27B 111(2) . . ?
H27C C271 H27B 108(3) . . ?
C27 C271 H27A 109(2) . . ?
H27C C271 H27A 109(3) . . ?
H27B C271 H27A 108(3) . . ?
C27 C272 H27F 110(2) . . ?
C27 C272 H27E 112(2) . . ?
H27F C272 H27E 110(3) . . ?
C27 C272 H27D 113(3) . . ?
H27F C272 H27D 106(3) . . ?
H27E C272 H27D 106(4) . . ?
C27 C273 H27I 109(2) . . ?
C27 C273 H27H 113(2) . . ?
H27I C273 H27H 112(3) . . ?
C27 C273 H27G 110(2) . . ?
H27I C273 H27G 107(3) . . ?
H27H C273 H27G 107(3) . . ?
C28 C281 H28C 114(2) . . ?
C28 C281 H28B 109(2) . . ?
H28C C281 H28B 111(3) . . ?
C28 C281 H28A 110(2) . . ?
H28C C281 H28A 108(3) . . ?
H28B C281 H28A 104(3) . . ?
C28 C282 H28F 113(3) . . ?
C28 C282 H28E 110(3) . . ?
H28F C282 H28E 106(4) . . ?
C28 C282 H28D 113(3) . . ?
H28F C282 H28D 107(4) . . ?
H28E C282 H28D 108(4) . . ?
C28 C283 H28I 111(2) . . ?
C28 C283 H28H 111(2) . . ?
H28I C283 H28H 104(3) . . ?
C28 C283 H28G 114(3) . . ?
H28I C283 H28G 109(3) . . ?
H28H C283 H28G 108(3) . . ?
C52 O32 C53 116.4(6) . . ?
C52 C51 H51A 109.5 . . ?
C52 C51 H51B 109.5 . . ?
H51A C51 H51B 109.5 . . ?
C52 C51 H51C 109.5 . . ?
H51A C51 H51C 109.5 . . ?
H51B C51 H51C 109.5 . . ?
O41 C52 O32 115.4(8) . . ?
O32 C52 O42 111.0(10) . . ?
O41 C52 C51 116.2(8) . . ?
O32 C52 C51 114.5(6) . . ?
O42 C52 C51 125.7(10) . . ?
C54 C53 O32 101.6(7) . . ?
C54 C53 H53A 111.5 . . ?
O32 C53 H53A 111.5 . . ?
C54 C53 H53B 111.5 . . ?
O32 C53 H53B 111.5 . . ?
H53A C53 H53B 109.3 . . ?
C53 C54 H54A 109.5 . . ?
C53 C54 H54B 109.5 . . ?
H54A C54 H54B 109.5 . . ?
C53 C54 H54C 109.5 . . ?
H54A C54 H54C 109.5 . . ?
H54B C54 H54C 109.5 . . ?

loop_
_geom_bond_atom_site_label_1
_geom_bond_atom_site_label_2
_geom_bond_distance
_geom_bond_site_symmetry_2
_geom_bond_publ_flag
Os N1 1.935(3) . ?
Os N2 1.944(3) . ?
Os O1 1.996(2) . ?
Os O2 2.021(2) . ?
Os Cl2 2.3176(8) . ?
Os Cl1 2.3402(9) . ?
O1 C11 1.310(4) . ?
N1 C12 1.360(4) . ?
N1 C31 1.424(4) . ?
O2 C21 1.303(4) . ?
N2 C22 1.367(4) . ?
N2 C41 1.434(4) . ?
C11 C16 1.414(5) . ?
C11 C12 1.424(5) . ?
C12 C13 1.412(5) . ?
C13 C14 1.362(5) . ?
C13 H13 0.98(4) . ?
C14 C15 1.431(5) . ?
C14 C18 1.534(5) . ?
C15 C16 1.367(5) . ?
C15 H15 0.93(3) . ?
C16 C17 1.523(5) . ?
C17 C172 1.519(6) . ?
C17 C171 1.528(5) . ?
C17 C173 1.532(6) . ?
C18 C182 1.519(7) . ?
C18 C181 1.519(6) . ?
C18 C183 1.526(6) . ?
C21 C26 1.418(4) . ?
C21 C22 1.422(5) . ?
C22 C23 1.407(5) . ?
C23 C24 1.363(5) . ?
C23 H23 0.86(4) . ?
C24 C25 1.426(5) . ?
C24 C28 1.528(5) . ?
C25 C26 1.371(5) . ?
C25 H25 0.99(3) . ?
C26 C27 1.533(5) . ?
C27 C271 1.527(5) . ?
C27 C272 1.528(5) . ?
C27 C273 1.531(5) . ?
C28 C281 1.518(5) . ?
C28 C283 1.522(5) . ?
C28 C282 1.528(5) . ?
C31 C36 1.388(5) . ?
C31 C32 1.389(5) . ?
C32 C33 1.400(5) . ?
C32 C42 1.492(5) . ?
C33 C34 1.372(6) . ?
C33 H33 0.93(4) . ?
C34 C35 1.377(6) . ?
C34 H34 0.89(4) . ?
C35 C36 1.376(5) . ?
C35 H35 0.91(4) . ?
C36 H36 0.92(4) . ?
C41 C46 1.388(5) . ?
C41 C42 1.402(5) . ?
C42 C43 1.401(5) . ?
C43 C44 1.377(6) . ?
C43 H43 0.94(4) . ?
C44 C45 1.378(6) . ?
C44 H44 0.88(4) . ?
C45 C46 1.366(5) . ?
C45 H45 0.94(4) . ?
C46 H46 0.94(3) . ?
C171 H17C 0.96(4) . ?
C171 H17B 1.09(5) . ?
C171 H17A 0.99(5) . ?
C172 H17F 0.98(4) . ?
C172 H17E 0.98(4) . ?
C172 H17D 0.87(4) . ?
C173 H17I 0.94(4) . ?
C173 H17H 0.97(4) . ?
C173 H17G 0.98(5) . ?
C181 H18A 0.98(5) . ?
C181 H18B 0.97(5) . ?
C181 H18C 1.04(6) . ?
C182 H18D 0.92(5) . ?
C182 H18E 0.98(5) . ?
C182 H18F 1.10(6) . ?
C183 H18G 1.06(5) . ?
C183 H18H 0.94(6) . ?
C183 H18I 1.06(6) . ?
C271 H27C 1.00(4) . ?
C271 H27B 0.95(4) . ?
C271 H27A 1.06(4) . ?
C272 H27F 0.94(4) . ?
C272 H27E 0.92(4) . ?
C272 H27D 0.95(5) . ?
C273 H27I 0.99(4) . ?
C273 H27H 1.00(4) . ?
C273 H27G 0.94(4) . ?
C281 H28C 0.98(4) . ?
C281 H28B 1.01(4) . ?
C281 H28A 0.95(4) . ?
C282 H28F 0.98(5) . ?
C282 H28E 0.95(5) . ?
C282 H28D 0.95(5) . ?
C283 H28I 0.98(4) . ?
C283 H28H 0.97(4) . ?
C283 H28G 0.93(4) . ?
O41 C52 1.211(11) . ?
O42 C52 1.328(17) . ?
O32 C52 1.309(8) . ?
O32 C53 1.541(9) . ?
C51 C52 1.443(9) . ?
C51 H51A 0.9800 . ?
C51 H51B 0.9800 . ?
C51 H51C 0.9800 . ?
C53 C54 1.424(10) . ?
C53 H53A 0.9900 . ?
C53 H53B 0.9900 . ?
C54 H54A 0.9800 . ?
C54 H54B 0.9800 . ?
C54 H54C 0.9800 . ?
